data_4333435
loop_
_publ_author_name
'Sasmal, Pijus K.'
'Patra, Ashis K.'
'Nethaji, Munirathinam'
'Chakravarty, Akhil R.'

_publ_section_title
;
 DNA Cleavage by New Oxovanadium(IV) Complexes ofN-Salicylidene \a-Amino
 Acids and Phenanthroline Bases in the Photodynamic Therapy Window
;
_journal_issue 26
_journal_name_full 'Inorganic Chemistry'
_journal_page_first 11112
_journal_page_last 11121
_journal_paper_doi 10.1021/ic7011793
_journal_volume 46
_journal_year 2007
_chemical_absolute_configuration rm
_chemical_formula_moiety 'C26 H21 N5 O4 S V'
_chemical_formula_sum 'C26 H21 N5 O4 S V'
_chemical_formula_weight 550.48
_chemical_name_systematic
;
 ?
;
_space_group_IT_number 19
_symmetry_cell_setting orthorhombic
_symmetry_space_group_name_Hall 'P 2ac 2ab'
_symmetry_space_group_name_H-M 'P 21 21 21'
_atom_sites_solution_hydrogens geom
_atom_sites_solution_primary direct
_atom_sites_solution_secondary difmap
_audit_creation_method SHELXL-97
_cell_angle_alpha 90.00
_cell_angle_beta 90.00
_cell_angle_gamma 90.00
_cell_formula_units_Z 4
_cell_length_a 9.429(8)
_cell_length_b 14.957(12)
_cell_length_c 17.702(16)
_cell_measurement_temperature 293(2)
_cell_volume 2497(4)
_computing_cell_refinement 'Bruker Smart'
_computing_data_collection 'Bruker Smart'
_computing_data_reduction 'Bruker Saint'
_computing_molecular_graphics 'Ortep-3 for Windows'
_computing_publication_material WinGX
_computing_structure_refinement 'SHELXL-97 (Sheldrick, 1997)'
_computing_structure_solution 'SHELXS-97 (Sheldrick, 1997)'
_diffrn_ambient_temperature 293(2)
_diffrn_measured_fraction_theta_full 0.994
_diffrn_measured_fraction_theta_max 0.994
_diffrn_measurement_device_type 'Bruker Smart CCD Area'
_diffrn_measurement_method 'omega scans'
_diffrn_radiation_monochromator graphite
_diffrn_radiation_source 'fine-focus sealed tube'
_diffrn_radiation_type MoK\a
_diffrn_radiation_wavelength 0.71073
_diffrn_reflns_av_R_equivalents 0.1038
_diffrn_reflns_av_sigmaI/netI 0.1067
_diffrn_reflns_limit_h_max 10
_diffrn_reflns_limit_h_min -11
_diffrn_reflns_limit_k_max 18
_diffrn_reflns_limit_k_min -17
_diffrn_reflns_limit_l_max 21
_diffrn_reflns_limit_l_min -21
_diffrn_reflns_number 18670
_diffrn_reflns_theta_full 25.48
_diffrn_reflns_theta_max 25.48
_diffrn_reflns_theta_min 2.30
_exptl_absorpt_coefficient_mu 0.524
_exptl_absorpt_correction_T_max 0.9692
_exptl_absorpt_correction_T_min 0.9494
_exptl_absorpt_correction_type empirical
_exptl_absorpt_process_details SADABS
_exptl_crystal_colour brown
_exptl_crystal_density_diffrn 1.465
_exptl_crystal_density_method 'not measured'
_exptl_crystal_description rectangular
_exptl_crystal_F_000 1132
_exptl_crystal_size_max 0.10
_exptl_crystal_size_mid 0.08
_exptl_crystal_size_min 0.06
_refine_diff_density_max 0.551
_refine_diff_density_min -0.228
_refine_diff_density_rms 0.058
_refine_ls_abs_structure_details 'Flack H D (1983), Acta Cryst. A39, 876-881'
_refine_ls_abs_structure_Flack 0.01(4)
_refine_ls_extinction_method none
_refine_ls_goodness_of_fit_ref 1.050
_refine_ls_hydrogen_treatment constr
_refine_ls_matrix_type full
_refine_ls_number_parameters 335
_refine_ls_number_reflns 4600
_refine_ls_number_restraints 0
_refine_ls_restrained_S_all 1.050
_refine_ls_R_factor_all 0.1235
_refine_ls_R_factor_gt 0.0759
_refine_ls_shift/su_max 0.000
_refine_ls_shift/su_mean 0.000
_refine_ls_structure_factor_coef Fsqd
_refine_ls_weighting_details 'calc w=1/[\s^2^(Fo^2^)+(0.0353P)^2^+0.0000P] where P=(Fo^2^+2Fc^2^)/3'
_refine_ls_weighting_scheme calc
_refine_ls_wR_factor_gt 0.1042
_refine_ls_wR_factor_ref 0.1175
_reflns_number_gt 3047
_reflns_number_total 4600
_reflns_threshold_expression >2sigma(I)
_cod_data_source_file ic7011793sup2.cif
_cod_data_source_block arc2
_cod_depositor_comments
;
The following automatic conversions were performed:

'_symmetry_cell_setting' value 'Orthorhombic' changed to
'orthorhombic' according to
/home/saulius/struct/CIF-dictionaries/cif_core.dic dictionary named
'cif_core.dic' version 2.4.2 from 2011-04-26.

Automatic conversion script
Id: cif_fix_values 1891 2012-01-12 08:04:46Z andrius 
;
_cod_original_sg_symbol_H-M P212121
_cod_database_code 4333435

loop_
_symmetry_equiv_pos_as_xyz
'x, y, z'
'-x+1/2, -y, z+1/2'
'-x, y+1/2, -z+1/2'
'x+1/2, -y+1/2, -z'

loop_
_atom_site_label
_atom_site_type_symbol
_atom_site_fract_x
_atom_site_fract_y
_atom_site_fract_z
_atom_site_U_iso_or_equiv
_atom_site_adp_type
_atom_site_occupancy
_atom_site_symmetry_multiplicity
_atom_site_calc_flag
_atom_site_refinement_flags
V1 V 0.11206(10) 0.85134(6) 0.18432(5) 0.0408(3) Uani 1 1 d .
S1 S 0.1599(2) 0.90292(14) -0.12380(9) 0.0834(6) Uani 1 1 d .
N1 N -0.0544(4) 0.8351(3) 0.1106(2) 0.0373(11) Uani 1 1 d .
O2 O 0.1667(4) 0.7374(2) 0.1338(2) 0.0490(10) Uani 1 1 d .
O4 O 0.1222(4) 0.6402(2) 0.0412(2) 0.0620(11) Uani 1 1 d .
O1 O 0.2139(4) 0.9211(3) 0.1436(2) 0.0562(11) Uani 1 1 d .
O3 O -0.0088(4) 0.9309(2) 0.2432(2) 0.0491(10) Uani 1 1 d .
C14 C 0.2351(6) 0.7682(3) 0.3291(3) 0.0405(14) Uani 1 1 d .
C23 C 0.0945(6) 0.7092(4) 0.0759(3) 0.0419(14) Uani 1 1 d .
C21 C -0.1740(6) 0.8755(3) 0.1123(3) 0.0386(14) Uani 1 1 d .
H21 H -0.2390 0.8604 0.0749 0.046 Uiso 1 1 calc R
C20 C -0.2179(6) 0.9420(3) 0.1661(3) 0.0382(14) Uani 1 1 d .
N2 N 0.2661(5) 0.8263(3) 0.2727(2) 0.0433(12) Uani 1 1 d .
N3 N 0.0121(5) 0.7477(3) 0.2698(2) 0.0415(11) Uani 1 1 d .
N5 N 0.1275(6) 0.5744(3) 0.4927(3) 0.0615(15) Uani 1 1 d .
C9 C 0.0611(6) 0.6625(4) 0.3829(3) 0.0441(14) Uani 1 1 d .
C8 C 0.1631(7) 0.6407(4) 0.4410(3) 0.0513(16) Uani 1 1 d .
C1 C 0.3928(7) 0.8625(4) 0.2707(3) 0.0613(17) Uani 1 1 d .
H1 H 0.4136 0.9020 0.2316 0.074 Uiso 1 1 calc R
C16 C -0.1849(7) 1.0352(4) 0.2752(3) 0.0478(16) Uani 1 1 d .
H16 H -0.1308 1.0535 0.3163 0.057 Uiso 1 1 calc R
C15 C -0.1315(7) 0.9676(3) 0.2280(3) 0.0400(14) Uani 1 1 d .
N4 N 0.3917(6) 0.6642(3) 0.4987(3) 0.0757(17) Uani 1 1 d .
C24 C -0.0072(6) 0.8061(4) -0.0262(3) 0.0544(17) Uani 1 1 d .
H24A H 0.0164 0.7583 -0.0610 0.065 Uiso 1 1 calc R
H24B H -0.0948 0.8334 -0.0434 0.065 Uiso 1 1 calc R
C22 C -0.0306(6) 0.7669(4) 0.0515(3) 0.0433(14) Uani 1 1 d .
H22 H -0.1149 0.7287 0.0492 0.052 Uiso 1 1 calc R
C5 C 0.2948(7) 0.6829(4) 0.4446(3) 0.0517(17) Uani 1 1 d .
C18 C -0.3982(7) 1.0482(4) 0.2032(4) 0.0600(17) Uani 1 1 d .
H18 H -0.4863 1.0747 0.1959 0.072 Uiso 1 1 calc R
C10 C -0.0700(7) 0.6224(4) 0.3768(3) 0.0610(18) Uani 1 1 d .
H10 H -0.0983 0.5802 0.4123 0.073 Uiso 1 1 calc R
C12 C -0.1123(7) 0.7088(4) 0.2660(3) 0.0544(16) Uani 1 1 d .
H12 H -0.1728 0.7245 0.2267 0.065 Uiso 1 1 calc R
C25 C 0.1082(7) 0.8745(4) -0.0278(3) 0.0626(18) Uani 1 1 d .
H25A H 0.1901 0.8517 -0.0008 0.075 Uiso 1 1 calc R
H25B H 0.0761 0.9281 -0.0021 0.075 Uiso 1 1 calc R
C13 C 0.0978(6) 0.7265(3) 0.3282(3) 0.0374(13) Uani 1 1 d .
C4 C 0.3349(7) 0.7480(4) 0.3861(3) 0.0506(16) Uani 1 1 d .
C17 C -0.3121(8) 1.0746(4) 0.2632(4) 0.0596(18) Uani 1 1 d .
H17 H -0.3425 1.1199 0.2953 0.071 Uiso 1 1 calc R
C19 C -0.3518(6) 0.9830(4) 0.1552(3) 0.0502(16) Uani 1 1 d .
H19 H -0.4086 0.9654 0.1150 0.060 Uiso 1 1 calc R
C2 C 0.4981(7) 0.8448(5) 0.3243(4) 0.082(2) Uani 1 1 d .
H2 H 0.5866 0.8718 0.3206 0.098 Uiso 1 1 calc R
C3 C 0.4690(8) 0.7872(4) 0.3820(4) 0.075(2) Uani 1 1 d .
H3 H 0.5376 0.7743 0.4181 0.090 Uiso 1 1 calc R
C7 C 0.2211(10) 0.5570(5) 0.5405(4) 0.074(2) Uani 1 1 d .
H7 H 0.2034 0.5108 0.5745 0.089 Uiso 1 1 calc R
C26 C 0.2963(8) 0.9815(5) -0.1047(4) 0.108(3) Uani 1 1 d .
H26A H 0.2561 1.0337 -0.0815 0.161 Uiso 1 1 calc R
H26B H 0.3418 0.9982 -0.1512 0.161 Uiso 1 1 calc R
H26C H 0.3648 0.9553 -0.0713 0.161 Uiso 1 1 calc R
C6 C 0.3541(10) 0.6033(5) 0.5468(4) 0.090(3) Uani 1 1 d .
H6 H 0.4149 0.5893 0.5864 0.108 Uiso 1 1 calc R
C11 C -0.1587(6) 0.6448(4) 0.3183(4) 0.0708(18) Uani 1 1 d .
H11 H -0.2474 0.6182 0.3134 0.085 Uiso 1 1 calc R

loop_
_atom_site_aniso_label
_atom_site_aniso_U_11
_atom_site_aniso_U_22
_atom_site_aniso_U_33
_atom_site_aniso_U_23
_atom_site_aniso_U_13
_atom_site_aniso_U_12
V1 0.0471(5) 0.0361(5) 0.0391(5) 0.0044(5) -0.0052(5) -0.0028(5)
S1 0.0821(14) 0.1175(16) 0.0505(10) 0.0194(11) 0.0125(10) 0.0022(13)
N1 0.037(3) 0.038(3) 0.037(3) -0.004(2) 0.000(2) 0.000(2)
O2 0.056(3) 0.044(2) 0.047(2) 0.0019(19) 0.000(2) 0.014(2)
O4 0.079(3) 0.042(2) 0.065(3) -0.011(2) 0.016(3) 0.010(3)
O1 0.057(3) 0.053(3) 0.059(2) 0.012(2) -0.005(2) -0.011(2)
O3 0.059(3) 0.041(2) 0.047(2) -0.0069(19) -0.007(2) 0.002(2)
C14 0.055(4) 0.028(3) 0.038(3) -0.002(3) -0.004(3) 0.000(3)
C23 0.050(4) 0.042(4) 0.033(3) 0.004(3) 0.011(3) -0.004(3)
C21 0.040(3) 0.039(4) 0.036(3) 0.000(3) -0.003(3) -0.002(3)
C20 0.042(4) 0.030(3) 0.042(3) 0.005(3) 0.013(3) 0.002(3)
N2 0.048(3) 0.035(3) 0.047(3) 0.003(2) -0.003(2) -0.008(2)
N3 0.042(3) 0.042(3) 0.041(3) 0.001(2) -0.004(2) -0.008(3)
N5 0.094(4) 0.046(3) 0.044(3) 0.001(3) 0.009(3) -0.001(4)
C9 0.057(4) 0.036(4) 0.039(3) -0.010(3) 0.005(3) 0.005(3)
C8 0.082(5) 0.030(3) 0.041(3) -0.003(3) 0.008(3) 0.007(4)
C1 0.051(4) 0.065(4) 0.068(4) 0.012(3) -0.004(4) -0.031(4)
C16 0.064(4) 0.037(3) 0.042(3) -0.004(3) 0.022(3) -0.008(3)
C15 0.058(4) 0.027(3) 0.035(3) 0.003(2) 0.009(3) -0.008(3)
N4 0.105(5) 0.063(4) 0.059(3) 0.003(3) -0.019(4) 0.010(4)
C24 0.052(4) 0.063(4) 0.048(4) -0.005(3) -0.002(3) 0.016(4)
C22 0.045(4) 0.045(3) 0.040(3) -0.012(3) 0.001(3) 0.002(3)
C5 0.081(5) 0.039(4) 0.035(3) -0.005(3) -0.014(4) 0.012(4)
C18 0.042(4) 0.047(4) 0.091(5) 0.003(4) 0.015(4) 0.007(4)
C10 0.074(5) 0.056(4) 0.053(4) 0.014(3) 0.013(4) -0.005(4)
C12 0.049(4) 0.056(4) 0.059(4) 0.009(3) -0.013(4) 0.000(4)
C25 0.068(4) 0.076(5) 0.044(3) 0.003(3) 0.018(4) 0.000(4)
C13 0.055(4) 0.031(3) 0.026(3) -0.002(2) 0.001(3) -0.006(3)
C4 0.064(4) 0.042(4) 0.046(3) -0.012(3) -0.015(3) 0.003(4)
C17 0.070(5) 0.037(4) 0.072(5) -0.007(3) 0.037(4) -0.007(4)
C19 0.050(4) 0.047(4) 0.053(4) 0.007(3) 0.012(3) 0.000(3)
C2 0.069(5) 0.083(5) 0.094(5) 0.012(5) -0.037(5) -0.026(5)
C3 0.075(5) 0.075(5) 0.074(5) 0.016(4) -0.031(4) -0.024(4)
C7 0.124(7) 0.044(5) 0.054(5) 0.010(4) 0.008(5) 0.018(5)
C26 0.096(6) 0.107(7) 0.120(7) 0.052(6) 0.027(6) -0.005(5)
C6 0.134(8) 0.089(6) 0.047(4) 0.004(4) -0.031(5) 0.048(6)
C11 0.059(4) 0.070(4) 0.083(5) 0.017(5) 0.003(4) -0.033(4)

loop_
_atom_type_symbol
_atom_type_description
_atom_type_scat_dispersion_real
_atom_type_scat_dispersion_imag
_atom_type_scat_source
C C 0.0033 0.0016 'International Tables Vol C Tables 4.2.6.8 and 6.1.1.4'
H H 0.0000 0.0000 'International Tables Vol C Tables 4.2.6.8 and 6.1.1.4'
N N 0.0061 0.0033 'International Tables Vol C Tables 4.2.6.8 and 6.1.1.4'
O O 0.0106 0.0060 'International Tables Vol C Tables 4.2.6.8 and 6.1.1.4'
S S 0.1246 0.1234 'International Tables Vol C Tables 4.2.6.8 and 6.1.1.4'
V V 0.3005 0.5294 'International Tables Vol C Tables 4.2.6.8 and 6.1.1.4'

loop_
_geom_angle_atom_site_label_1
_geom_angle_atom_site_label_2
_geom_angle_atom_site_label_3
_geom_angle
O1 V1 O3 101.22(18)
O1 V1 O2 101.65(18)
O3 V1 O2 155.94(16)
O1 V1 N1 104.52(18)
O3 V1 N1 88.00(17)
O2 V1 N1 79.14(17)
O1 V1 N2 92.07(18)
O3 V1 N2 96.38(17)
O2 V1 N2 90.16(16)
N1 V1 N2 161.72(17)
O1 V1 N3 164.05(17)
O3 V1 N3 79.91(16)
O2 V1 N3 80.16(16)
N1 V1 N3 91.41(17)
N2 V1 N3 72.03(18)
C26 S1 C25 99.9(3)
C21 N1 C22 118.4(4)
C21 N1 V1 127.1(4)
C22 N1 V1 114.5(3)
C23 O2 V1 119.7(3)
C15 O3 V1 131.5(3)
N2 C14 C4 121.3(5)
N2 C14 C13 117.6(5)
C4 C14 C13 121.0(5)
O4 C23 O2 123.8(6)
O4 C23 C22 119.8(5)
O2 C23 C22 116.4(5)
N1 C21 C20 126.5(5)
N1 C21 H21 116.7
C20 C21 H21 116.7
C19 C20 C15 120.1(5)
C19 C20 C21 117.7(5)
C15 C20 C21 122.2(5)
C1 N2 C14 118.7(5)
C1 N2 V1 121.3(4)
C14 N2 V1 119.9(4)
C12 N3 C13 118.1(5)
C12 N3 V1 128.0(4)
C13 N3 V1 114.0(3)
C7 N5 C8 115.1(6)
C10 C9 C13 117.6(6)
C10 C9 C8 123.6(6)
C13 C9 C8 118.7(5)
N5 C8 C5 120.5(6)
N5 C8 C9 118.0(6)
C5 C8 C9 121.5(5)
N2 C1 C2 123.3(6)
N2 C1 H1 118.3
C2 C1 H1 118.3
C17 C16 C15 122.5(6)
C17 C16 H16 118.8
C15 C16 H16 118.8
O3 C15 C16 119.7(5)
O3 C15 C20 123.7(5)
C16 C15 C20 116.6(6)
C6 N4 C5 115.2(7)
C25 C24 C22 112.9(5)
C25 C24 H24A 109.0
C22 C24 H24A 109.0
C25 C24 H24B 109.0
C22 C24 H24B 109.0
H24A C24 H24B 107.8
N1 C22 C24 113.5(5)
N1 C22 C23 107.9(4)
C24 C22 C23 111.5(4)
N1 C22 H22 107.9
C24 C22 H22 107.9
C23 C22 H22 107.9
N4 C5 C8 122.7(6)
N4 C5 C4 117.5(6)
C8 C5 C4 119.8(5)
C19 C18 C17 119.3(6)
C19 C18 H18 120.3
C17 C18 H18 120.3
C11 C10 C9 119.9(6)
C11 C10 H10 120.0
C9 C10 H10 120.0
N3 C12 C11 123.3(6)
N3 C12 H12 118.4
C11 C12 H12 118.4
C24 C25 S1 111.9(4)
C24 C25 H25A 109.2
S1 C25 H25A 109.2
C24 C25 H25B 109.2
S1 C25 H25B 109.2
H25A C25 H25B 107.9
N3 C13 C9 122.7(5)
N3 C13 C14 116.5(4)
C9 C13 C14 120.6(5)
C3 C4 C14 118.4(6)
C3 C4 C5 123.3(6)
C14 C4 C5 118.3(6)
C16 C17 C18 120.8(6)
C16 C17 H17 119.6
C18 C17 H17 119.6
C18 C19 C20 120.7(6)
C18 C19 H19 119.7
C20 C19 H19 119.7
C3 C2 C1 119.0(6)
C3 C2 H2 120.5
C1 C2 H2 120.5
C2 C3 C4 119.1(6)
C2 C3 H3 120.4
C4 C3 H3 120.4
N5 C7 C6 124.6(7)
N5 C7 H7 117.7
C6 C7 H7 117.7
S1 C26 H26A 109.5
S1 C26 H26B 109.5
H26A C26 H26B 109.5
S1 C26 H26C 109.5
H26A C26 H26C 109.5
H26B C26 H26C 109.5
N4 C6 C7 121.8(7)
N4 C6 H6 119.1
C7 C6 H6 119.1
C10 C11 C12 118.3(5)
C10 C11 H11 120.8
C12 C11 H11 120.8

loop_
_geom_bond_atom_site_label_1
_geom_bond_atom_site_label_2
_geom_bond_distance
V1 O1 1.591(4)
V1 O3 1.951(4)
V1 O2 1.992(4)
V1 N1 2.055(4)
V1 N2 2.168(5)
V1 N3 2.362(5)
S1 C26 1.775(8)
S1 C25 1.818(5)
N1 C21 1.280(6)
N1 C22 1.479(6)
O2 C23 1.301(6)
O4 C23 1.228(6)
O3 C15 1.308(7)
C14 N2 1.356(6)
C14 C4 1.412(7)
C14 C13 1.438(7)
C23 C22 1.525(7)
C21 C20 1.439(7)
C21 H21 0.9300
C20 C19 1.417(7)
C20 C15 1.417(7)
N2 C1 1.312(7)
N3 C12 1.312(7)
N3 C13 1.350(6)
N5 C7 1.251(8)
N5 C8 1.390(6)
C9 C10 1.378(7)
C9 C13 1.405(6)
C9 C8 1.445(7)
C8 C5 1.395(7)
C1 C2 1.398(8)
C1 H1 0.9300
C16 C17 1.354(8)
C16 C15 1.405(7)
C16 H16 0.9300
N4 C6 1.295(8)
N4 C5 1.353(7)
C24 C25 1.495(7)
C24 C22 1.510(7)
C24 H24A 0.9700
C24 H24B 0.9700
C22 H22 0.9800
C5 C4 1.471(8)
C18 C19 1.364(7)
C18 C17 1.393(8)
C18 H18 0.9300
C10 C11 1.374(8)
C10 H10 0.9300
C12 C11 1.402(7)
C12 H12 0.9300
C25 H25A 0.9700
C25 H25B 0.9700
C4 C3 1.396(8)
C17 H17 0.9300
C19 H19 0.9300
C2 C3 1.363(8)
C2 H2 0.9300
C3 H3 0.9300
C7 C6 1.437(9)
C7 H7 0.9300
C26 H26A 0.9600
C26 H26B 0.9600
C26 H26C 0.9600
C6 H6 0.9300
C11 H11 0.9300
